data_7204728
loop_
_publ_author_name
'Spencer, Howard J.'
'Berridge, Rory'
'Crouch, David J.'
'Wright, Shaun P.'
'Giles, Mark'
'McCulloch, Iain'
'Coles, Simon J.'
'Hursthouse, Michael B.'
'Skabara, Peter J.'

_publ_section_title
;
 Further evidence for spontaneous solid-state polymerisation reactions
 in 2,5-dibromothiophene derivativesElectronic supplementary
 information (ESI) available: X-ray data for DBMDTT, DBEDTT and DBPDTT.
 See http://www.rsc.org/suppdata/jm/b3/b307575n/
;
_journal_issue 9
_journal_name_full 'Journal of Materials Chemistry'
_journal_page_first 2075
_journal_paper_doi 10.1039/b307575n
_journal_volume 13
_journal_year 2003
_chemical_formula_sum 'C7 H6 Br2 S3'
_chemical_formula_weight 346.12
_chemical_name_systematic
;
?
;
_space_group_IT_number 2
_symmetry_cell_setting triclinic
_symmetry_space_group_name_Hall '-P 1'
_symmetry_space_group_name_H-M 'P -1'
_atom_sites_solution_hydrogens geom
_atom_sites_solution_primary direct
_atom_sites_solution_secondary difmap
_audit_creation_method SHELXL-97
_cell_angle_alpha 75.4570(10)
_cell_angle_beta 89.666(2)
_cell_angle_gamma 64.081(2)
_cell_formula_units_Z 4
_cell_length_a 8.7028(2)
_cell_length_b 9.1688(3)
_cell_length_c 15.0660(5)
_cell_measurement_reflns_used 9904
_cell_measurement_temperature 120(2)
_cell_measurement_theta_max 27.48
_cell_measurement_theta_min 2.91
_cell_volume 1039.13(6)
_computing_cell_refinement 'DENZO & COLLECT'
_computing_data_collection 'DENZO (Otwinowski & Minor, 1997) & COLLECT (Hooft, 1998)'
_computing_data_reduction 'DENZO & COLLECT'
_computing_molecular_graphics 'PLATON (Spek, 1990)'
_computing_structure_refinement 'SHELXL-97 (Sheldrick, 1997)'
_computing_structure_solution 'SHELXS-97 (Sheldrick, 1997)'
_diffrn_ambient_temperature 120(2)
_diffrn_detector_area_resol_mean 9.091
_diffrn_measured_fraction_theta_full 0.985
_diffrn_measured_fraction_theta_max 0.985
_diffrn_measurement_device_type 'Bruker-Nonius KappaCCD'
_diffrn_measurement_method '\f & \w scans'
_diffrn_radiation_monochromator graphite
_diffrn_radiation_source 'Bruker-Nonius FR591 rotating anode'
_diffrn_radiation_type MoK\a
_diffrn_radiation_wavelength 0.71073
_diffrn_reflns_av_R_equivalents 0.0287
_diffrn_reflns_av_sigmaI/netI 0.0406
_diffrn_reflns_limit_h_max 11
_diffrn_reflns_limit_h_min -10
_diffrn_reflns_limit_k_max 11
_diffrn_reflns_limit_k_min -11
_diffrn_reflns_limit_l_max 19
_diffrn_reflns_limit_l_min -19
_diffrn_reflns_number 8771
_diffrn_reflns_theta_full 27.50
_diffrn_reflns_theta_max 27.50
_diffrn_reflns_theta_min 3.12
_diffrn_standards_decay_% 0
_exptl_absorpt_coefficient_mu 8.346
_exptl_absorpt_correction_T_max 0.7313
_exptl_absorpt_correction_T_min 0.2611
_exptl_absorpt_correction_type multi-scan
_exptl_absorpt_process_details 'SORTAV (Blessing, 1997)'
_exptl_crystal_colour colourless
_exptl_crystal_density_diffrn 2.212
_exptl_crystal_density_method 'not measured'
_exptl_crystal_description plate
_exptl_crystal_F_000 664
_exptl_crystal_size_max 0.22
_exptl_crystal_size_mid 0.20
_exptl_crystal_size_min 0.04
_refine_diff_density_max 1.810
_refine_diff_density_min -1.188
_refine_diff_density_rms 0.262
_refine_ls_extinction_coef 0.0088(11)
_refine_ls_extinction_expression Fc^*^=kFc[1+0.001xFc^2^\l^3^/sin(2\q)]^-1/4^
_refine_ls_extinction_method SHELXL
_refine_ls_goodness_of_fit_ref 1.019
_refine_ls_hydrogen_treatment riding
_refine_ls_matrix_type full
_refine_ls_number_parameters 218
_refine_ls_number_reflns 4709
_refine_ls_number_restraints 0
_refine_ls_restrained_S_all 1.019
_refine_ls_R_factor_all 0.0587
_refine_ls_R_factor_gt 0.0520
_refine_ls_shift/su_max 0.033
_refine_ls_shift/su_mean 0.002
_refine_ls_structure_factor_coef Fsqd
_refine_ls_weighting_details 'calc w=1/[\s^2^(Fo^2^)+(0.1073P)^2^+0.0000P] where P=(Fo^2^+2Fc^2^)/3'
_refine_ls_weighting_scheme calc
_refine_ls_wR_factor_gt 0.1334
_refine_ls_wR_factor_ref 0.1391
_reflns_number_gt 4088
_reflns_number_total 4709
_reflns_threshold_expression >2sigma(I)
_cod_data_source_file b307575n.txt
_cod_data_source_block 03src0125
_cod_depositor_comments
;
The following automatic conversions were performed:
'_symmetry_cell_setting' value 'Triclinic' changed to 'triclinic'
according to '/home/saulius/struct/CIF-dictionaries/cif_core.dic'
dictionary named 'cif_core.dic' version 2.4.1 from 2010-06-29.

Automatic conversion script
Id: cif_fix_enum 1527 2010-12-29 10:47:43Z saulius 
;
_cod_original_cell_volume 1039.13(5)
_cod_original_sg_symbol_H-M P-1
_cod_database_code 7204728

loop_
_symmetry_equiv_pos_as_xyz
'x, y, z'
'-x, -y, -z'

loop_
_atom_site_label
_atom_site_type_symbol
_atom_site_fract_x
_atom_site_fract_y
_atom_site_fract_z
_atom_site_U_iso_or_equiv
_atom_site_adp_type
_atom_site_occupancy
_atom_site_symmetry_multiplicity
_atom_site_calc_flag
_atom_site_refinement_flags
_atom_site_disorder_assembly
_atom_site_disorder_group
C1 C 1.1912(5) 0.0522(5) 0.5415(3) 0.0158(8) Uani 1 1 d . . .
C2 C 1.0004(5) 0.2324(5) 0.3992(3) 0.0154(8) Uani 1 1 d . . .
C3 C 0.9228(5) 0.2678(5) 0.4752(3) 0.0156(8) Uani 1 1 d . . .
C4 C 1.0360(5) 0.1616(5) 0.5592(3) 0.0141(8) Uani 1 1 d . . .
C5 C 0.7303(6) 0.5635(5) 0.5249(3) 0.0189(9) Uani 1 1 d . . .
H5A H 0.8304 0.5811 0.5037 0.023 Uiso 1 1 calc R . .
H5B H 0.6267 0.6737 0.5035 0.023 Uiso 1 1 calc R . .
C6 C 0.7531(5) 0.5105(5) 0.6295(3) 0.0182(9) Uani 1 1 d . . .
H6A H 0.6652 0.4727 0.6506 0.022 Uiso 1 1 calc R . .
H6B H 0.7294 0.6111 0.6509 0.022 Uiso 1 1 calc R . .
C7 C 0.9302(5) 0.3702(5) 0.6767(3) 0.0172(9) Uani 1 1 d . . .
H7A H 0.9391 0.3688 0.7424 0.021 Uiso 1 1 calc R . .
H7B H 1.0194 0.3995 0.6481 0.021 Uiso 1 1 calc R . .
C8 C 0.4454(5) 0.2883(5) 1.0835(3) 0.0160(8) Uani 1 1 d . . .
C9 C 0.7181(6) 0.2547(6) 1.0246(3) 0.0190(9) Uani 1 1 d . . .
C10 C 0.4380(5) 0.2995(5) 0.9916(3) 0.0144(8) Uani 1 1 d . . .
C11 C 0.5992(5) 0.2813(5) 0.9563(3) 0.0157(8) Uani 1 1 d . . .
C12 C 0.6028(6) 0.1416(6) 0.8107(4) 0.0252(10) Uani 1 1 d . . .
H12A H 0.6628 0.1185 0.7561 0.030 Uiso 1 1 calc R . .
H12B H 0.6599 0.0382 0.8628 0.030 Uiso 1 1 calc R . .
C13 C 0.4171(6) 0.1749(6) 0.7902(3) 0.0230(10) Uani 1 1 d . . .
H13A H 0.4174 0.0903 0.7602 0.028 Uiso 1 1 calc R . .
H13B H 0.3546 0.2874 0.7453 0.028 Uiso 1 1 calc R . .
C14 C 0.3175(6) 0.1694(6) 0.8741(3) 0.0205(9) Uani 1 1 d . . .
H14A H 0.3900 0.0649 0.9229 0.025 Uiso 1 1 calc R . .
H14B H 0.2135 0.1604 0.8560 0.025 Uiso 1 1 calc R . .
S1 S 1.20660(13) 0.07003(13) 0.42531(8) 0.0168(2) Uani 1 1 d . . .
S2 S 0.70836(13) 0.41830(13) 0.46861(8) 0.0170(2) Uani 1 1 d . . .
S3 S 0.97933(14) 0.15798(13) 0.67176(8) 0.0166(2) Uani 1 1 d . . .
S4 S 0.64193(14) 0.25566(14) 1.13030(8) 0.0192(2) Uani 1 1 d . . .
S5 S 0.24995(13) 0.34548(14) 0.92439(8) 0.0174(2) Uani 1 1 d . . .
S6 S 0.63166(15) 0.31027(15) 0.83945(8) 0.0224(3) Uani 1 1 d . . .
Br1 Br 1.38182(5) -0.10946(5) 0.62578(3) 0.02182(16) Uani 1 1 d . . .
Br2 Br 0.90879(6) 0.33951(6) 0.27495(3) 0.01948(16) Uani 1 1 d . . .
Br3 Br 0.27042(6) 0.30766(6) 1.15911(3) 0.02045(16) Uani 1 1 d . . .
Br4 Br 0.93959(6) 0.23631(6) 1.01402(4) 0.02640(17) Uani 1 1 d . . .

loop_
_atom_site_aniso_label
_atom_site_aniso_U_11
_atom_site_aniso_U_22
_atom_site_aniso_U_33
_atom_site_aniso_U_23
_atom_site_aniso_U_13
_atom_site_aniso_U_12
C1 0.016(2) 0.0132(19) 0.019(2) -0.0053(17) 0.0013(16) -0.0073(16)
C2 0.0163(19) 0.0164(19) 0.017(2) -0.0081(17) 0.0021(16) -0.0087(16)
C3 0.0126(19) 0.0133(19) 0.019(2) -0.0042(17) 0.0008(16) -0.0046(16)
C4 0.018(2) 0.0138(19) 0.012(2) -0.0047(16) 0.0024(16) -0.0075(16)
C5 0.016(2) 0.017(2) 0.021(2) -0.0068(18) 0.0013(17) -0.0035(17)
C6 0.015(2) 0.015(2) 0.022(2) -0.0083(18) 0.0040(17) -0.0022(16)
C7 0.0126(19) 0.019(2) 0.022(2) -0.0116(18) 0.0027(17) -0.0064(17)
C8 0.017(2) 0.017(2) 0.017(2) -0.0061(17) 0.0030(16) -0.0099(17)
C9 0.019(2) 0.020(2) 0.022(2) -0.0081(18) 0.0072(18) -0.0114(18)
C10 0.014(2) 0.0158(19) 0.014(2) -0.0022(16) 0.0017(16) -0.0087(16)
C11 0.018(2) 0.018(2) 0.016(2) -0.0068(17) 0.0072(16) -0.0104(17)
C12 0.027(2) 0.028(2) 0.027(3) -0.017(2) 0.010(2) -0.013(2)
C13 0.023(2) 0.022(2) 0.024(3) -0.010(2) 0.0017(19) -0.0085(19)
C14 0.018(2) 0.019(2) 0.027(3) -0.0080(19) -0.0018(18) -0.0100(18)
S1 0.0147(5) 0.0182(5) 0.0186(6) -0.0088(4) 0.0054(4) -0.0064(4)
S2 0.0111(5) 0.0188(5) 0.0189(6) -0.0078(4) 0.0002(4) -0.0035(4)
S3 0.0190(5) 0.0157(5) 0.0136(5) -0.0041(4) 0.0041(4) -0.0065(4)
S4 0.0208(5) 0.0230(5) 0.0165(5) -0.0059(4) -0.0004(4) -0.0119(4)
S5 0.0146(5) 0.0200(5) 0.0166(5) -0.0056(4) 0.0001(4) -0.0065(4)
S6 0.0285(6) 0.0285(6) 0.0182(6) -0.0097(5) 0.0090(5) -0.0183(5)
Br1 0.0150(3) 0.0201(3) 0.0222(3) -0.00625(19) -0.00071(18) -0.00045(18)
Br2 0.0214(3) 0.0259(3) 0.0135(3) -0.00670(19) 0.00176(17) -0.0121(2)
Br3 0.0221(3) 0.0251(3) 0.0172(3) -0.00853(19) 0.00739(18) -0.0119(2)
Br4 0.0167(3) 0.0328(3) 0.0347(3) -0.0126(2) 0.0040(2) -0.0139(2)

loop_
_atom_type_symbol
_atom_type_description
_atom_type_scat_dispersion_real
_atom_type_scat_dispersion_imag
_atom_type_scat_source
C C 0.0033 0.0016 'International Tables Vol C Tables 4.2.6.8 and 6.1.1.4'
H H 0.0000 0.0000 'International Tables Vol C Tables 4.2.6.8 and 6.1.1.4'
S S 0.1246 0.1234 'International Tables Vol C Tables 4.2.6.8 and 6.1.1.4'
Br Br -0.2901 2.4595 'International Tables Vol C Tables 4.2.6.8 and 6.1.1.4'

loop_
_geom_angle_atom_site_label_1
_geom_angle_atom_site_label_2
_geom_angle_atom_site_label_3
_geom_angle
_geom_angle_site_symmetry_1
_geom_angle_site_symmetry_3
_geom_angle_publ_flag
C4 C1 S1 113.5(3) . . ?
C4 C1 Br1 128.3(4) . . ?
S1 C1 Br1 118.2(2) . . ?
C3 C2 S1 113.5(3) . . ?
C3 C2 Br2 127.5(3) . . ?
S1 C2 Br2 118.9(2) . . ?
C2 C3 C4 111.5(4) . . ?
C2 C3 S2 122.9(3) . . ?
C4 C3 S2 125.5(3) . . ?
C1 C4 C3 111.5(4) . . ?
C1 C4 S3 122.9(3) . . ?
C3 C4 S3 125.4(3) . . ?
C6 C5 S2 116.4(3) . . ?
C6 C5 H5A 108.2 . . ?
S2 C5 H5A 108.2 . . ?
C6 C5 H5B 108.2 . . ?
S2 C5 H5B 108.2 . . ?
H5A C5 H5B 107.3 . . ?
C5 C6 C7 116.4(4) . . ?
C5 C6 H6A 108.2 . . ?
C7 C6 H6A 108.2 . . ?
C5 C6 H6B 108.2 . . ?
C7 C6 H6B 108.2 . . ?
H6A C6 H6B 107.4 . . ?
C6 C7 S3 116.2(3) . . ?
C6 C7 H7A 108.2 . . ?
S3 C7 H7A 108.2 . . ?
C6 C7 H7B 108.2 . . ?
S3 C7 H7B 108.2 . . ?
H7A C7 H7B 107.4 . . ?
C10 C8 S4 113.2(3) . . ?
C10 C8 Br3 127.7(3) . . ?
S4 C8 Br3 119.2(2) . . ?
C11 C9 S4 113.5(3) . . ?
C11 C9 Br4 128.0(4) . . ?
S4 C9 Br4 118.3(3) . . ?
C8 C10 C11 111.7(4) . . ?
C8 C10 S5 123.1(3) . . ?
C11 C10 S5 125.0(3) . . ?
C9 C11 C10 111.1(4) . . ?
C9 C11 S6 123.7(3) . . ?
C10 C11 S6 124.8(3) . . ?
C13 C12 S6 116.0(3) . . ?
C13 C12 H12A 108.3 . . ?
S6 C12 H12A 108.3 . . ?
C13 C12 H12B 108.3 . . ?
S6 C12 H12B 108.3 . . ?
H12A C12 H12B 107.4 . . ?
C12 C13 C14 115.5(4) . . ?
C12 C13 H13A 108.4 . . ?
C14 C13 H13A 108.4 . . ?
C12 C13 H13B 108.4 . . ?
C14 C13 H13B 108.4 . . ?
H13A C13 H13B 107.5 . . ?
C13 C14 S5 117.4(3) . . ?
C13 C14 H14A 107.9 . . ?
S5 C14 H14A 107.9 . . ?
C13 C14 H14B 107.9 . . ?
S5 C14 H14B 107.9 . . ?
H14A C14 H14B 107.2 . . ?
C2 S1 C1 89.9(2) . . ?
C3 S2 C5 102.2(2) . . ?
C4 S3 C7 102.3(2) . . ?
C9 S4 C8 90.5(2) . . ?
C10 S5 C14 103.1(2) . . ?
C11 S6 C12 103.0(2) . . ?

loop_
_geom_bond_atom_site_label_1
_geom_bond_atom_site_label_2
_geom_bond_distance
_geom_bond_site_symmetry_2
_geom_bond_publ_flag
C1 C4 1.359(6) . ?
C1 S1 1.727(5) . ?
C1 Br1 1.868(4) . ?
C2 C3 1.363(6) . ?
C2 S1 1.723(4) . ?
C2 Br2 1.875(4) . ?
C3 C4 1.442(6) . ?
C3 S2 1.755(4) . ?
C4 S3 1.759(4) . ?
C5 C6 1.514(6) . ?
C5 S2 1.822(5) . ?
C5 H5A 0.9900 . ?
C5 H5B 0.9900 . ?
C6 C7 1.535(6) . ?
C6 H6A 0.9900 . ?
C6 H6B 0.9900 . ?
C7 S3 1.822(4) . ?
C7 H7A 0.9900 . ?
C7 H7B 0.9900 . ?
C8 C10 1.361(6) . ?
C8 S4 1.725(4) . ?
C8 Br3 1.869(4) . ?
C9 C11 1.362(6) . ?
C9 S4 1.722(5) . ?
C9 Br4 1.869(4) . ?
C10 C11 1.454(6) . ?
C10 S5 1.756(4) . ?
C11 S6 1.753(4) . ?
C12 C13 1.526(6) . ?
C12 S6 1.822(5) . ?
C12 H12A 0.9900 . ?
C12 H12B 0.9900 . ?
C13 C14 1.532(7) . ?
C13 H13A 0.9900 . ?
C13 H13B 0.9900 . ?
C14 S5 1.818(5) . ?
C14 H14A 0.9900 . ?
C14 H14B 0.9900 . ?

loop_
_geom_torsion_atom_site_label_1
_geom_torsion_atom_site_label_2
_geom_torsion_atom_site_label_3
_geom_torsion_atom_site_label_4
_geom_torsion
_geom_torsion_site_symmetry_1
_geom_torsion_site_symmetry_2
_geom_torsion_site_symmetry_3
_geom_torsion_site_symmetry_4
_geom_torsion_publ_flag
S1 C2 C3 C4 1.4(5) . . . . ?
Br2 C2 C3 C4 -178.3(3) . . . . ?
S1 C2 C3 S2 -175.9(2) . . . . ?
Br2 C2 C3 S2 4.5(6) . . . . ?
S1 C1 C4 C3 -0.9(5) . . . . ?
Br1 C1 C4 C3 179.5(3) . . . . ?
S1 C1 C4 S3 174.3(2) . . . . ?
Br1 C1 C4 S3 -5.3(6) . . . . ?
C2 C3 C4 C1 -0.3(5) . . . . ?
S2 C3 C4 C1 176.9(3) . . . . ?
C2 C3 C4 S3 -175.4(3) . . . . ?
S2 C3 C4 S3 1.8(6) . . . . ?
S2 C5 C6 C7 74.3(4) . . . . ?
C5 C6 C7 S3 -73.1(5) . . . . ?
S4 C8 C10 C11 -0.1(5) . . . . ?
Br3 C8 C10 C11 178.8(3) . . . . ?
S4 C8 C10 S5 -175.9(2) . . . . ?
Br3 C8 C10 S5 3.0(6) . . . . ?
S4 C9 C11 C10 -1.4(5) . . . . ?
Br4 C9 C11 C10 -176.0(3) . . . . ?
S4 C9 C11 S6 172.7(2) . . . . ?
Br4 C9 C11 S6 -1.9(6) . . . . ?
C8 C10 C11 C9 1.0(5) . . . . ?
S5 C10 C11 C9 176.7(3) . . . . ?
C8 C10 C11 S6 -173.0(3) . . . . ?
S5 C10 C11 S6 2.7(6) . . . . ?
S6 C12 C13 C14 -72.8(5) . . . . ?
C12 C13 C14 S5 73.5(5) . . . . ?
C3 C2 S1 C1 -1.5(3) . . . . ?
Br2 C2 S1 C1 178.1(3) . . . . ?
C4 C1 S1 C2 1.4(3) . . . . ?
Br1 C1 S1 C2 -178.9(3) . . . . ?
C2 C3 S2 C5 -121.8(4) . . . . ?
C4 C3 S2 C5 61.4(4) . . . . ?
C6 C5 S2 C3 -80.3(4) . . . . ?
C1 C4 S3 C7 121.9(4) . . . . ?
C3 C4 S3 C7 -63.6(4) . . . . ?
C6 C7 S3 C4 78.9(4) . . . . ?
C11 C9 S4 C8 1.2(4) . . . . ?
Br4 C9 S4 C8 176.3(3) . . . . ?
C10 C8 S4 C9 -0.6(4) . . . . ?
Br3 C8 S4 C9 -179.6(3) . . . . ?
C8 C10 S5 C14 -124.6(4) . . . . ?
C11 C10 S5 C14 60.1(4) . . . . ?
C13 C14 S5 C10 -79.8(4) . . . . ?
C9 C11 S6 C12 122.2(4) . . . . ?
C10 C11 S6 C12 -64.6(4) . . . . ?
C13 C12 S6 C11 80.6(4) . . . . ?
